data_2214446
loop_
_publ_author_name
'Ghulam Qadeer'
'Nasim Hasan Rama'
'Muhammad Azaad Malik'
'James Raftery'

_publ_section_title
;
 3-(4-Methoxyphenyl)propanohydrazide
;
_journal_coeditor_code XU2262
_journal_issue 7
_journal_name_full 'Acta Crystallographica Section E'
_journal_page_first o3061
_journal_page_last o3061
_journal_paper_doi 10.1107/S1600536807025810
_journal_volume 63
_journal_year 2007
_chemical_formula_iupac 'C10 H14 N2 O2'
_chemical_formula_moiety 'C10 H14 N2 O2'
_chemical_formula_sum 'C10 H14 N2 O2'
_chemical_formula_weight 194.23
_chemical_melting_point 383(2)
_chemical_name_systematic
;
3-(4-Methoxyphenyl)propanohydrazide
;
_space_group_IT_number 14
_symmetry_cell_setting monoclinic
_symmetry_space_group_name_Hall '-P 2ybc'
_symmetry_space_group_name_H-M 'P 1 21/c 1'
_atom_sites_solution_hydrogens geom
_atom_sites_solution_primary direct
_atom_sites_solution_secondary difmap
_audit_creation_method SHELXL-97
_cell_angle_alpha 90.00
_cell_angle_beta 107.521(7)
_cell_angle_gamma 90.00
_cell_formula_units_Z 4
_cell_length_a 18.519(9)
_cell_length_b 4.816(2)
_cell_length_c 11.884(6)
_cell_measurement_reflns_used 691
_cell_measurement_temperature 100(2)
_cell_measurement_theta_max 23.6
_cell_measurement_theta_min 3.4
_cell_volume 1010.7(8)
_computing_cell_refinement 'SAINT (Siemens, 1996)'
_computing_data_collection 'SMART (Siemens, 1996)'
_computing_data_reduction SAINT
_computing_molecular_graphics 'SHELXTL (Sheldrick, 1997b)'
_computing_publication_material SHELXTL
_computing_structure_refinement 'SHELXL97 (Sheldrick, 1997a)'
_computing_structure_solution 'SHELXS97 (Sheldrick, 1997a)'
_diffrn_ambient_temperature 100(2)
_diffrn_measured_fraction_theta_full 0.99
_diffrn_measured_fraction_theta_max 0.99
_diffrn_measurement_device_type 'Bruker SMART CCD area-detector'
_diffrn_measurement_method '\f and \w'
_diffrn_radiation_monochromator graphite
_diffrn_radiation_source 'fine-focus sealed tube'
_diffrn_radiation_type MoK\a
_diffrn_radiation_wavelength 0.71073
_diffrn_reflns_av_R_equivalents 0.126
_diffrn_reflns_av_sigmaI/netI 0.155
_diffrn_reflns_limit_h_max 24
_diffrn_reflns_limit_h_min -24
_diffrn_reflns_limit_k_max 6
_diffrn_reflns_limit_k_min -6
_diffrn_reflns_limit_l_max 15
_diffrn_reflns_limit_l_min -15
_diffrn_reflns_number 7527
_diffrn_reflns_theta_full 28.2
_diffrn_reflns_theta_max 28.2
_diffrn_reflns_theta_min 2.3
_diffrn_standards_interval_count 0
_diffrn_standards_interval_time 0
_diffrn_standards_number 0
_exptl_absorpt_coefficient_mu 0.090
_exptl_absorpt_correction_type none
_exptl_crystal_colour colorless
_exptl_crystal_density_diffrn 1.276
_exptl_crystal_density_meas 1.253
_exptl_crystal_density_method 'not measured'
_exptl_crystal_description block
_exptl_crystal_F_000 416
_exptl_crystal_size_max 0.30
_exptl_crystal_size_mid 0.20
_exptl_crystal_size_min 0.10
_refine_diff_density_max 0.18
_refine_diff_density_min -0.28
_refine_ls_extinction_method none
_refine_ls_goodness_of_fit_ref 0.825
_refine_ls_hydrogen_treatment mixed
_refine_ls_matrix_type full
_refine_ls_number_parameters 136
_refine_ls_number_reflns 2350
_refine_ls_number_restraints 0
_refine_ls_restrained_S_all 0.825
_refine_ls_R_factor_all 0.163
_refine_ls_R_factor_gt 0.066
_refine_ls_shift/su_max 0.000
_refine_ls_shift/su_mean 0.000
_refine_ls_structure_factor_coef Fsqd
_refine_ls_weighting_details 'calc w=1/[\s^2^(Fo^2^)+(0.0666P)^2^] where P=(Fo^2^+2Fc^2^)/3'
_refine_ls_weighting_scheme calc
_refine_ls_wR_factor_gt 0.146
_refine_ls_wR_factor_ref 0.169
_reflns_number_gt 910
_reflns_number_total 2350
_reflns_threshold_expression I>2\s(I)
_cod_data_source_file xu2262.cif
_cod_data_source_block I
_cod_depositor_comments
;
The following automatic conversions were performed:
'_symmetry_cell_setting' value 'Monoclinic' changed to 'monoclinic'
according to '/home/saulius/struct/CIF-dictionaries/cif_core.dic'
dictionary named 'cif_core.dic' version 2.4.1 from 2010-06-29.

Automatic conversion script
Id: cif_fix_enum 1527 2010-12-29 10:47:43Z saulius 

The following automatic conversions were performed:

'_symmetry_cell_setting' value 'Monoclinic' changed to 'monoclinic'
according to /home/saulius/struct/CIF-dictionaries/cif_core.dic
dictionary named 'cif_core.dic' version 2.4.1 from 2010-06-29.

Automatic conversion script
Id: cif_fix_values 1715 2011-07-08 13:25:40Z adriana 
;
_cod_original_sg_symbol_H-M 'P 21/c'
_cod_database_code 2214446
_cod_database_fobs_code 2214446

loop_
_symmetry_equiv_pos_as_xyz
'x, y, z'
'-x, y+1/2, -z+1/2'
'-x, -y, -z'
'x, -y-1/2, z-1/2'

loop_
_atom_site_type_symbol
_atom_site_label
_atom_site_fract_x
_atom_site_fract_y
_atom_site_fract_z
_atom_site_U_iso_or_equiv
_atom_site_adp_type
_atom_site_calc_flag
_atom_site_refinement_flags
_atom_site_occupancy
C C1 0.74807(18) 0.8352(6) 0.4237(3) 0.0471(10) Uani d . 1
C C2 0.7369(2) 1.0414(7) 0.3383(3) 0.0582(12) Uani d . 1
H H2 0.6869 1.1033 0.2998 0.070 Uiso calc R 1
C C3 0.7965(2) 1.1595(6) 0.3074(3) 0.0500(10) Uani d . 1
H H3 0.7868 1.2986 0.2480 0.060 Uiso calc R 1
C C4 0.86920(19) 1.0760(6) 0.3622(3) 0.0423(9) Uani d . 1
C C5 0.88298(19) 0.8717(6) 0.4493(3) 0.0443(9) Uani d . 1
H H5 0.9333 0.8126 0.4881 0.053 Uiso calc R 1
C C6 0.82279(19) 0.7562(6) 0.4786(3) 0.0453(9) Uani d . 1
H H6 0.8327 0.6180 0.5384 0.054 Uiso calc R 1
C C7 0.6831(2) 0.7041(8) 0.4551(4) 0.0615(12) Uani d . 1
H H7A 0.6930 0.5029 0.4682 0.074 Uiso calc R 1
H H7B 0.6364 0.7257 0.3880 0.074 Uiso calc R 1
C C8 0.6703(2) 0.8297(7) 0.5645(3) 0.0487(10) Uani d . 1
H H8A 0.7165 0.8033 0.6322 0.058 Uiso calc R 1
H H8B 0.6618 1.0319 0.5523 0.058 Uiso calc R 1
C C9 0.6042(2) 0.7035(6) 0.5935(3) 0.0453(9) Uani d . 1
C C10 0.9193(3) 1.3676(7) 0.2403(4) 0.0759(14) Uani d . 1
H H10A 0.8885 1.2778 0.1677 0.114 Uiso calc R 1
H H10B 0.9680 1.4244 0.2307 0.114 Uiso calc R 1
H H10C 0.8926 1.5315 0.2564 0.114 Uiso calc R 1
N N1 0.56013(17) 0.8802(5) 0.6305(2) 0.0478(8) Uani d . 1
H H1 0.5721 1.0576 0.6362 0.057 Uiso calc R 1
N N2 0.4950(2) 0.7934(6) 0.6610(3) 0.0473(9) Uani d . 1
O O1 0.59112(13) 0.4495(4) 0.58570(18) 0.0472(7) Uani d . 1
O O2 0.93238(14) 1.1750(5) 0.3375(2) 0.0552(7) Uani d . 1
H H2A 0.5135(17) 0.657(7) 0.712(3) 0.044(10) Uiso d . 1
H H2B 0.4597(19) 0.728(7) 0.599(3) 0.050(11) Uiso d . 1

loop_
_atom_site_aniso_label
_atom_site_aniso_U_11
_atom_site_aniso_U_22
_atom_site_aniso_U_33
_atom_site_aniso_U_12
_atom_site_aniso_U_13
_atom_site_aniso_U_23
C1 0.035(2) 0.0251(17) 0.069(3) -0.0069(15) -0.0031(18) -0.0161(17)
C2 0.045(2) 0.0343(19) 0.068(3) 0.0054(18) -0.0237(19) -0.0168(19)
C3 0.058(2) 0.0218(16) 0.048(2) -0.0020(16) -0.0172(19) -0.0007(15)
C4 0.046(2) 0.0263(17) 0.044(2) -0.0077(15) -0.0021(17) -0.0046(15)
C5 0.042(2) 0.0303(18) 0.049(2) 0.0050(16) -0.0027(17) 0.0021(15)
C6 0.046(2) 0.0245(16) 0.058(2) -0.0002(15) 0.0055(18) 0.0052(15)
C7 0.048(2) 0.053(2) 0.079(3) -0.0165(19) 0.012(2) -0.030(2)
C8 0.064(2) 0.0272(17) 0.041(2) -0.0156(17) -0.0050(18) -0.0060(15)
C9 0.068(3) 0.0252(16) 0.0290(18) -0.0131(17) -0.0067(17) -0.0032(15)
C10 0.133(4) 0.030(2) 0.067(3) -0.020(2) 0.033(3) 0.0015(19)
N1 0.081(2) 0.0240(14) 0.0324(16) -0.0170(15) 0.0088(16) -0.0044(11)
N2 0.084(3) 0.0275(16) 0.0252(17) -0.0105(16) 0.0086(18) 0.0009(13)
O1 0.0653(16) 0.0243(11) 0.0417(13) -0.0135(11) 0.0006(12) -0.0036(10)
O2 0.0625(17) 0.0445(15) 0.0554(16) -0.0158(13) 0.0129(13) 0.0019(12)

loop_
_atom_type_symbol
_atom_type_description
_atom_type_scat_dispersion_real
_atom_type_scat_dispersion_imag
_atom_type_scat_source
C C 0.0033 0.0016 'International Tables Vol C Tables 4.2.6.8 and 6.1.1.4'
H H 0.0000 0.0000 'International Tables Vol C Tables 4.2.6.8 and 6.1.1.4'
N N 0.0061 0.0033 'International Tables Vol C Tables 4.2.6.8 and 6.1.1.4'
O O 0.0106 0.0060 'International Tables Vol C Tables 4.2.6.8 and 6.1.1.4'

loop_
_geom_angle_atom_site_label_1
_geom_angle_atom_site_label_2
_geom_angle_atom_site_label_3
_geom_angle
C2 C1 C6 116.4(3)
C2 C1 C7 121.9(3)
C6 C1 C7 121.7(3)
C3 C2 C1 122.1(3)
C3 C2 H2 118.9
C1 C2 H2 118.9
C4 C3 C2 120.1(3)
C4 C3 H3 120.0
C2 C3 H3 120.0
C3 C4 O2 125.1(3)
C3 C4 C5 119.7(3)
O2 C4 C5 115.2(3)
C6 C5 C4 119.4(3)
C6 C5 H5 120.3
C4 C5 H5 120.3
C5 C6 C1 122.3(3)
C5 C6 H6 118.8
C1 C6 H6 118.8
C1 C7 C8 112.9(3)
C1 C7 H7A 109.0
C8 C7 H7A 109.0
C1 C7 H7B 109.0
C8 C7 H7B 109.0
H7A C7 H7B 107.8
C9 C8 C7 112.6(3)
C9 C8 H8A 109.1
C7 C8 H8A 109.1
C9 C8 H8B 109.1
C7 C8 H8B 109.1
H8A C8 H8B 107.8
O1 C9 N1 121.6(3)
O1 C9 C8 122.4(3)
N1 C9 C8 116.0(3)
O2 C10 H10A 109.5
O2 C10 H10B 109.5
H10A C10 H10B 109.5
O2 C10 H10C 109.5
H10A C10 H10C 109.5
H10B C10 H10C 109.5
C9 N1 N2 122.9(3)
C9 N1 H1 118.6
N2 N1 H1 118.6
N1 N2 H2A 102(2)
N1 N2 H2B 111(2)
H2A N2 H2B 110(3)
C4 O2 C10 116.5(3)

loop_
_geom_bond_atom_site_label_1
_geom_bond_atom_site_label_2
_geom_bond_distance
C1 C2 1.390(5)
C1 C6 1.393(4)
C1 C7 1.502(5)
C2 C3 1.385(5)
C2 H2 0.9500
C3 C4 1.368(4)
C3 H3 0.9500
C4 O2 1.374(4)
C4 C5 1.395(4)
C5 C6 1.381(4)
C5 H5 0.9500
C6 H6 0.9500
C7 C8 1.515(5)
C7 H7A 0.9900
C7 H7B 0.9900
C8 C9 1.498(5)
C8 H8A 0.9900
C8 H8B 0.9900
C9 O1 1.245(3)
C9 N1 1.341(4)
C10 O2 1.445(4)
C10 H10A 0.9800
C10 H10B 0.9800
C10 H10C 0.9800
N1 N2 1.423(4)
N1 H1 0.8800
N2 H2A 0.89(3)
N2 H2B 0.88(3)

loop_
_geom_hbond_atom_site_label_D
_geom_hbond_atom_site_label_H
_geom_hbond_atom_site_label_A
_geom_hbond_site_symmetry_A
_geom_hbond_distance_DH
_geom_hbond_distance_HA
_geom_hbond_distance_DA
_geom_hbond_angle_DHA
N1 H1 O1 1_565 0.88 2.04 2.883(3) 159
N2 H2A N2 2_646 0.89(3) 2.35(4) 3.174(4) 154(3)
N2 H2B O1 3_666 0.88(3) 2.28(4) 3.112(4) 158(3)

loop_
_geom_torsion_atom_site_label_1
_geom_torsion_atom_site_label_2
_geom_torsion_atom_site_label_3
_geom_torsion_atom_site_label_4
_geom_torsion
C6 C1 C2 C3 1.2(5)
C7 C1 C2 C3 -178.8(3)
C1 C2 C3 C4 -0.7(5)
C2 C3 C4 O2 178.9(3)
C2 C3 C4 C5 0.0(5)
C3 C4 C5 C6 0.2(5)
O2 C4 C5 C6 -178.9(3)
C4 C5 C6 C1 0.4(5)
C2 C1 C6 C5 -1.0(5)
C7 C1 C6 C5 179.0(3)
C2 C1 C7 C8 -98.0(4)
C6 C1 C7 C8 82.1(4)
C1 C7 C8 C9 178.4(3)
C7 C8 C9 O1 41.3(5)
C7 C8 C9 N1 -139.8(3)
O1 C9 N1 N2 -1.4(5)
C8 C9 N1 N2 179.7(3)
C3 C4 O2 C10 -4.6(5)
C5 C4 O2 C10 174.4(3)

loop_
_cod_related_entry_id
_cod_related_entry_database
_cod_related_entry_code
1 ChemSpider 2926535
